data_7048999
loop_
_publ_author_name
'Zhong, Li'
'Xie, Shang-Fang'
'He, Jian-Qiang'
'Zhong, Qi-Sui'
'Yang, Meng'
'Chen, Wen-Bin'
'Dong, Wen'

_publ_section_title
;
 Syntheses, structures, magnetism and electrocatalytic oxygen evolution
 for four cobalt, manganese and copper complexes with dinuclear, 1D and 3D
 structures.
;
_journal_issue 10
_journal_name_full 'Dalton transactions (Cambridge, England : 2003)'
_journal_page_first 3467
_journal_page_last 3475
_journal_paper_doi 10.1039/c9dt00227h
_journal_volume 48
_journal_year 2019
_chemical_formula_moiety 'C16 H16 Co2 N16 O4'
_chemical_formula_sum 'C16 H16 Co2 N16 O4'
_chemical_formula_weight 614.31
_space_group_crystal_system orthorhombic
_space_group_IT_number 43
_space_group_name_Hall 'F 2 -2d'
_space_group_name_H-M_alt 'F d d 2'
_symmetry_space_group_name_Hall 'F 2 -2d'
_symmetry_space_group_name_H-M 'F d d 2'
_atom_sites_solution_hydrogens mixed
_audit_creation_date 2019-02-12
_audit_creation_method
;
Olex2 1.2
(compiled 2018.05.29 svn.r3508 for OlexSys, GUI svn.r5506)
;
_audit_update_record
;
2019-02-12 deposited with the CCDC.
2019-02-12 downloaded from the CCDC.
;
_cell_angle_alpha 90
_cell_angle_beta 90
_cell_angle_gamma 90
_cell_formula_units_Z 8
_cell_length_a 13.0625(7)
_cell_length_b 26.5775(16)
_cell_length_c 12.5503(7)
_cell_measurement_reflns_used 9939
_cell_measurement_temperature 120(2)
_cell_measurement_theta_max 28.30
_cell_measurement_theta_min 2.38
_cell_volume 4357.1(4)
_computing_cell_refinement 'SAINT v8.37A (Bruker, 2015)'
_computing_data_reduction 'SAINT v8.37A (Bruker, 2015)'
_computing_molecular_graphics 'Olex2 (Dolomanov et al., 2009)'
_computing_publication_material 'Olex2 (Dolomanov et al., 2009)'
_computing_structure_refinement 'ShelXL (Sheldrick, 2015)'
_diffrn_ambient_temperature 120.0
_diffrn_detector CCD
_diffrn_detector_type 'Rigaku Saturn724+'
_diffrn_measured_fraction_theta_full 0.998
_diffrn_measured_fraction_theta_max 0.999
_diffrn_measurement_device 'AFC12 (Right): Kappa 3 circle'
_diffrn_measurement_device_type 'Bruker APEX-II CCD'
_diffrn_measurement_method '\f and \w scans'
_diffrn_measurement_specimen_support 'Mitegen 50um'
_diffrn_radiation_collimation 0.3
_diffrn_radiation_monochromator Confocal
_diffrn_radiation_probe x-ray
_diffrn_radiation_type MoK\a
_diffrn_radiation_wavelength 0.71073
_diffrn_reflns_av_R_equivalents 0.0356
_diffrn_reflns_av_unetI/netI 0.0164
_diffrn_reflns_Laue_measured_fraction_full 0.998
_diffrn_reflns_Laue_measured_fraction_max 0.999
_diffrn_reflns_limit_h_max 17
_diffrn_reflns_limit_h_min -17
_diffrn_reflns_limit_k_max 35
_diffrn_reflns_limit_k_min -35
_diffrn_reflns_limit_l_max 16
_diffrn_reflns_limit_l_min -16
_diffrn_reflns_number 39444
_diffrn_reflns_point_group_measured_fraction_full 0.998
_diffrn_reflns_point_group_measured_fraction_max 0.999
_diffrn_reflns_theta_full 25.242
_diffrn_reflns_theta_max 28.332
_diffrn_reflns_theta_min 2.377
_diffrn_source_current 24.0
_diffrn_source_power 1.2
_diffrn_source_target Mo
_diffrn_source_type 'Rotating Anode'
_diffrn_source_voltage 50.0
_diffrn_standards_number 0
_exptl_absorpt_coefficient_mu 1.590
_exptl_absorpt_correction_T_max 0.7457
_exptl_absorpt_correction_T_min 0.7023
_exptl_absorpt_correction_type multi-scan
_exptl_absorpt_process_details
'SADABS-2014/5 (Bruker,2014/5) was used for absorption correction. wR2(int) was 0.0735 before and 0.0483 after correction. The Ratio of minimum to maximum transmission is 0.9418. The \l/2 correction factor is Not present.'
_exptl_crystal_colour pink
_exptl_crystal_colour_primary pink
_exptl_crystal_density_diffrn 1.873
_exptl_crystal_description block
_exptl_crystal_F_000 2480
_exptl_crystal_size_max 0.21
_exptl_crystal_size_mid 0.145
_exptl_crystal_size_min 0.123
_refine_diff_density_max 0.299
_refine_diff_density_min -0.361
_refine_diff_density_rms 0.069
_refine_ls_abs_structure_details
;
 Refined as an inversion twin.
;
_refine_ls_abs_structure_Flack 0.319(14)
_refine_ls_extinction_method none
_refine_ls_goodness_of_fit_ref 1.097
_refine_ls_hydrogen_treatment constr
_refine_ls_matrix_type full
_refine_ls_number_parameters 173
_refine_ls_number_reflns 2704
_refine_ls_number_restraints 1
_refine_ls_restrained_S_all 1.097
_refine_ls_R_factor_all 0.0210
_refine_ls_R_factor_gt 0.0195
_refine_ls_shift/su_max 0.001
_refine_ls_shift/su_mean 0.000
_refine_ls_structure_factor_coef Fsqd
_refine_ls_weighting_details 'w=1/[\s^2^(Fo^2^)+(0.0231P)^2^+6.8710P] where P=(Fo^2^+2Fc^2^)/3'
_refine_ls_weighting_scheme calc
_refine_ls_wR_factor_gt 0.0457
_refine_ls_wR_factor_ref 0.0462
_reflns_Friedel_coverage 0.915
_reflns_Friedel_fraction_full 0.998
_reflns_Friedel_fraction_max 0.998
_reflns_number_gt 2617
_reflns_number_total 2704
_reflns_threshold_expression 'I > 2\s(I)'
_cod_data_source_file c9dt00227h2.cif
_cod_data_source_block 1
_cod_depositor_comments 'Adding full bibliography for 7048999--7049002.cif.'
_cod_database_code 7048999
_shelx_shelxl_version_number 2014/7
_shelx_space_group_comment
;
The symmetry employed for this shelxl refinement is uniquely defined
by the following loop, which should always be used as a source of
symmetry information in preference to the above space-group names.
They are only intended as comments.
;
_shelx_estimated_absorpt_t_max 0.828
_shelx_estimated_absorpt_t_min 0.731
_olex2_refinement_description
;
1. Twinned data refinement
 Scales: 0.681(14)
 0.319(14)
2. Fixed Uiso
 At 1.2 times of:
  All C(H) groups
 At 1.5 times of:
  All O(H,H) groups
3.a Riding coordinates:
 O1(H1A,H1B), O2(H2A,H2B)
3.b Aromatic/amide H refined with riding coordinates:
 C1(H1), C2(H2), C3(H3), C4(H4)
;
_olex2_submission_special_instructions 'No special instructions were received'

loop_
_space_group_symop_operation_xyz
'x, y, z'
'-x, -y, z'
'-x+1/4, y+1/4, z+1/4'
'x+3/4, -y+3/4, z+1/4'
'x, y+1/2, z+1/2'
'-x, -y+1/2, z+1/2'
'-x+1/4, y+3/4, z+3/4'
'x+3/4, -y+5/4, z+3/4'
'x+1/2, y, z+1/2'
'-x+1/2, -y, z+1/2'
'-x+3/4, y+1/4, z+3/4'
'x+5/4, -y+3/4, z+3/4'
'x+1/2, y+1/2, z'
'-x+1/2, -y+1/2, z'
'-x+3/4, y+3/4, z+1/4'
'x+5/4, -y+5/4, z+1/4'

loop_
_atom_site_label
_atom_site_type_symbol
_atom_site_fract_x
_atom_site_fract_y
_atom_site_fract_z
_atom_site_U_iso_or_equiv
_atom_site_adp_type
_atom_site_occupancy
_atom_site_site_symmetry_order
_atom_site_calc_flag
_atom_site_refinement_flags_posn
Co1 Co 0.15998(2) 0.51349(2) 0.50532(3) 0.00776(8) Uani 1 1 d .
O1 O 0.18424(17) 0.51960(6) 0.67151(15) 0.0136(4) Uani 1 1 d .
H1A H 0.1951 0.5494 0.6884 0.020 Uiso 1 1 d R
H1B H 0.2339 0.5020 0.6915 0.020 Uiso 1 1 d R
O2 O 0.15925(13) 0.51022(6) 0.33243(16) 0.0108(5) Uani 1 1 d .
H2A H 0.1208 0.5330 0.3099 0.016 Uiso 1 1 d R
H2B H 0.1337 0.4827 0.3142 0.016 Uiso 1 1 d R
N1 N 0.27170(14) 0.45182(6) 0.5009(2) 0.0101(3) Uani 1 1 d .
N2 N 0.07269(13) 0.44964(6) 0.51423(18) 0.0083(4) Uani 1 1 d .
N3 N -0.02896(13) 0.44088(6) 0.5123(2) 0.0081(3) Uani 1 1 d .
N4 N 0.05081(14) 0.36656(6) 0.49498(19) 0.0084(4) Uani 1 1 d .
N5 N -0.21824(14) 0.41006(7) 0.49144(17) 0.0089(4) Uani 1 1 d .
N6 N -0.30757(14) 0.38546(7) 0.4995(2) 0.0104(4) Uani 1 1 d .
N7 N -0.28789(13) 0.33706(7) 0.5081(2) 0.0109(4) Uani 1 1 d .
N8 N -0.18525(13) 0.32862(6) 0.5070(2) 0.0106(3) Uani 1 1 d .
C1 C 0.37430(17) 0.45569(8) 0.4998(2) 0.0146(4) Uani 1 1 d .
H1 H 0.4039 0.4883 0.4984 0.017 Uiso 1 1 calc R
C2 C 0.43902(17) 0.41443(9) 0.5005(3) 0.0150(4) Uani 1 1 d .
H2 H 0.5112 0.4186 0.4994 0.018 Uiso 1 1 calc R
C3 C 0.39561(17) 0.36694(9) 0.5028(3) 0.0138(4) Uani 1 1 d .
H3 H 0.4381 0.3380 0.5040 0.017 Uiso 1 1 calc R
C4 C 0.28981(17) 0.36170(8) 0.5033(2) 0.0121(4) Uani 1 1 d .
H4 H 0.2591 0.3293 0.5042 0.014 Uiso 1 1 calc R
C5 C 0.23018(17) 0.40476(7) 0.5024(2) 0.0088(4) Uani 1 1 d .
C6 C 0.11826(16) 0.40510(7) 0.5037(2) 0.0078(4) Uani 1 1 d .
C7 C -0.03944(16) 0.39115(7) 0.5010(2) 0.0078(4) Uani 1 1 d .
C8 C -0.14535(16) 0.37433(7) 0.4967(2) 0.0084(4) Uani 1 1 d .

loop_
_atom_site_aniso_label
_atom_site_aniso_U_11
_atom_site_aniso_U_22
_atom_site_aniso_U_33
_atom_site_aniso_U_23
_atom_site_aniso_U_13
_atom_site_aniso_U_12
Co1 0.00647(12) 0.00556(12) 0.01124(13) -0.00057(13) -0.00030(13) -0.00001(10)
O1 0.0183(8) 0.0079(8) 0.0145(9) -0.0011(7) -0.0061(8) 0.0015(7)
O2 0.0118(10) 0.0062(9) 0.0142(9) -0.0002(6) -0.0008(6) 0.0021(6)
N1 0.0075(8) 0.0107(8) 0.0121(8) -0.0006(10) -0.0008(9) -0.0006(6)
N2 0.0064(8) 0.0069(8) 0.0115(9) 0.0006(8) -0.0002(8) 0.0003(6)
N3 0.0066(8) 0.0068(7) 0.0107(9) 0.0003(8) -0.0007(8) -0.0010(6)
N4 0.0090(8) 0.0080(7) 0.0084(9) -0.0001(8) -0.0003(8) -0.0007(7)
N5 0.0079(9) 0.0089(8) 0.0099(10) 0.0000(8) -0.0013(8) -0.0015(6)
N6 0.0096(8) 0.0096(8) 0.0119(9) 0.0011(9) -0.0001(10) -0.0028(6)
N7 0.0107(9) 0.0101(8) 0.0120(9) -0.0004(9) 0.0001(10) -0.0015(6)
N8 0.0111(8) 0.0100(8) 0.0107(8) -0.0008(9) -0.0024(10) -0.0016(6)
C1 0.0097(9) 0.0157(10) 0.0184(11) 0.0005(13) -0.0006(12) 0.0000(8)
C2 0.0075(10) 0.0216(11) 0.0158(11) -0.0018(13) -0.0004(12) 0.0024(9)
C3 0.0130(11) 0.0181(11) 0.0103(10) -0.0019(11) -0.0004(12) 0.0093(8)
C4 0.0157(11) 0.0107(10) 0.0098(11) -0.0012(11) -0.0009(12) 0.0028(8)
C5 0.0099(9) 0.0098(9) 0.0065(9) -0.0010(10) -0.0014(11) 0.0012(8)
C6 0.0107(9) 0.0058(9) 0.0069(8) 0.0008(10) -0.0010(11) 0.0016(7)
C7 0.0107(9) 0.0054(8) 0.0073(9) 0.0006(11) 0.0006(10) -0.0012(7)
C8 0.0098(10) 0.0077(9) 0.0076(10) 0.0009(10) -0.0013(10) -0.0005(7)

loop_
_atom_type_symbol
_atom_type_description
_atom_type_scat_dispersion_real
_atom_type_scat_dispersion_imag
_atom_type_scat_source
C C 0.0033 0.0016 'International Tables Vol C Tables 4.2.6.8 and 6.1.1.4'
H H 0.0000 0.0000 'International Tables Vol C Tables 4.2.6.8 and 6.1.1.4'
Co Co 0.3494 0.9721 'International Tables Vol C Tables 4.2.6.8 and 6.1.1.4'
N N 0.0061 0.0033 'International Tables Vol C Tables 4.2.6.8 and 6.1.1.4'
O O 0.0106 0.0060 'International Tables Vol C Tables 4.2.6.8 and 6.1.1.4'

loop_
_geom_angle_atom_site_label_1
_geom_angle_atom_site_label_2
_geom_angle_atom_site_label_3
_geom_angle
_geom_angle_site_symmetry_1
_geom_angle_site_symmetry_3
O1 Co1 O2 171.37(8) . .
O1 Co1 N1 89.02(8) . .
O1 Co1 N5 87.42(8) . 2_565
O2 Co1 N1 86.99(8) . .
O2 Co1 N5 87.65(7) . 2_565
N2 Co1 O1 95.34(8) . .
N2 Co1 O2 91.08(8) . .
N2 Co1 N1 75.68(7) . .
N2 Co1 N3 91.29(7) . 2_565
N2 Co1 N5 166.59(7) . 2_565
N3 Co1 O1 92.10(9) 2_565 .
N3 Co1 O2 93.51(8) 2_565 .
N3 Co1 N1 166.98(6) 2_565 .
N3 Co1 N5 75.47(7) 2_565 2_565
N5 Co1 N1 117.55(7) 2_565 .
Co1 O1 H1A 110.4 . .
Co1 O1 H1B 111.6 . .
H1A O1 H1B 108.8 . .
Co1 O2 H2A 108.1 . .
Co1 O2 H2B 108.1 . .
H2A O2 H2B 107.6 . .
C1 N1 Co1 127.30(15) . .
C1 N1 C5 117.83(18) . .
C5 N1 Co1 114.84(13) . .
N3 N2 Co1 133.67(14) . .
C6 N2 Co1 118.85(14) . .
C6 N2 N3 106.56(17) . .
N2 N3 Co1 134.73(14) . 2_565
C7 N3 Co1 118.91(15) . 2_565
C7 N3 N2 105.88(17) . .
C7 N4 C6 101.38(16) . .
N6 N5 Co1 138.86(14) . 2_565
N6 N5 C8 105.52(17) . .
C8 N5 Co1 114.03(14) . 2_565
N7 N6 N5 108.22(17) . .
N6 N7 N8 110.67(17) . .
C8 N8 N7 103.72(17) . .
N1 C1 H1 118.4 . .
N1 C1 C2 123.2(2) . .
C2 C1 H1 118.4 . .
C1 C2 H2 120.9 . .
C3 C2 C1 118.2(2) . .
C3 C2 H2 120.9 . .
C2 C3 H3 120.0 . .
C2 C3 C4 119.9(2) . .
C4 C3 H3 120.0 . .
C3 C4 H4 120.8 . .
C5 C4 C3 118.5(2) . .
C5 C4 H4 120.8 . .
N1 C5 C4 122.3(2) . .
N1 C5 C6 113.09(17) . .
C4 C5 C6 124.6(2) . .
N2 C6 N4 112.90(18) . .
N2 C6 C5 116.99(18) . .
N4 C6 C5 130.11(18) . .
N3 C7 N4 113.28(18) . .
N3 C7 C8 113.90(18) . .
N4 C7 C8 132.82(18) . .
N5 C8 C7 117.23(18) . .
N8 C8 N5 111.87(18) . .
N8 C8 C7 130.59(19) . .

loop_
_geom_bond_atom_site_label_1
_geom_bond_atom_site_label_2
_geom_bond_distance
_geom_bond_site_symmetry_2
Co1 O1 2.116(2) .
Co1 O2 2.172(2) .
Co1 N1 2.1954(17) .
Co1 N2 2.0477(18) .
Co1 N3 2.0994(17) 2_565
Co1 N5 2.1767(18) 2_565
O1 H1A 0.8333 .
O1 H1B 0.8375 .
O2 H2A 0.8365 .
O2 H2B 0.8347 .
N1 C1 1.344(3) .
N1 C5 1.364(3) .
N2 N3 1.348(2) .
N2 C6 1.331(3) .
N3 Co1 2.0995(17) 2_565
N3 C7 1.336(2) .
N4 C6 1.355(3) .
N4 C7 1.350(3) .
N5 Co1 2.1766(18) 2_565
N5 N6 1.342(3) .
N5 C8 1.346(3) .
N6 N7 1.316(3) .
N7 N8 1.359(2) .
N8 C8 1.328(3) .
C1 H1 0.9500 .
C1 C2 1.384(3) .
C2 H2 0.9500 .
C2 C3 1.384(3) .
C3 H3 0.9500 .
C3 C4 1.389(3) .
C4 H4 0.9500 .
C4 C5 1.384(3) .
C5 C6 1.462(3) .
C7 C8 1.455(3) .

loop_
_geom_torsion_atom_site_label_1
_geom_torsion_atom_site_label_2
_geom_torsion_atom_site_label_3
_geom_torsion_atom_site_label_4
_geom_torsion
_geom_torsion_site_symmetry_1
_geom_torsion_site_symmetry_4
Co1 N1 C1 C2 177.8(2) . .
Co1 N1 C5 C4 -178.0(2) . .
Co1 N1 C5 C6 1.6(3) . .
Co1 N2 N3 Co1 -3.0(4) . 2_565
Co1 N2 N3 C7 168.6(2) . .
Co1 N2 C6 N4 -170.61(18) . .
Co1 N2 C6 C5 8.9(3) . .
Co1 N3 C7 N4 173.00(18) 2_565 .
Co1 N3 C7 C8 -6.6(4) 2_565 .
Co1 N5 N6 N7 -164.4(2) 2_565 .
Co1 N5 C8 N8 168.8(2) 2_565 .
Co1 N5 C8 C7 -5.4(3) 2_565 .
N1 C1 C2 C3 -0.2(4) . .
N1 C5 C6 N2 -6.7(4) . .
N1 C5 C6 N4 172.8(3) . .
N2 N3 C7 N4 -0.2(3) . .
N2 N3 C7 C8 -179.8(2) . .
N3 N2 C6 N4 -0.1(3) . .
N3 N2 C6 C5 179.4(2) . .
N3 C7 C8 N5 7.9(4) . .
N3 C7 C8 N8 -165.1(3) . .
N4 C7 C8 N5 -171.6(3) . .
N4 C7 C8 N8 15.5(6) . .
N5 N6 N7 N8 0.7(4) . .
N6 N5 C8 N8 0.4(3) . .
N6 N5 C8 C7 -173.8(3) . .
N6 N7 N8 C8 -0.4(3) . .
N7 N8 C8 N5 0.0(3) . .
N7 N8 C8 C7 173.2(3) . .
C1 N1 C5 C4 0.3(5) . .
C1 N1 C5 C6 179.9(2) . .
C1 C2 C3 C4 0.6(4) . .
C2 C3 C4 C5 -0.6(4) . .
C3 C4 C5 N1 0.1(4) . .
C3 C4 C5 C6 -179.5(3) . .
C4 C5 C6 N2 172.9(3) . .
C4 C5 C6 N4 -7.6(5) . .
C5 N1 C1 C2 -0.2(4) . .
C6 N2 N3 Co1 -171.4(2) . 2_565
C6 N2 N3 C7 0.2(3) . .
C6 N4 C7 N3 0.1(3) . .
C6 N4 C7 C8 179.6(4) . .
C7 N4 C6 N2 0.0(3) . .
C7 N4 C6 C5 -179.5(3) . .
C8 N5 N6 N7 -0.6(3) . .

loop_
_twin_individual_id
_twin_individual_mass_fraction_refined
1 0.681(14)
2 0.319(14)
